data_8107488
loop_
_publ_author_name
'Zhang, Lulu'
'Han, Qianqian'
'Zhu, Xin'

_publ_section_title
;
 Crystal structure of tetrapropylammonium
 bicarbonate--1-(diaminomethylene)thiourea -- water (2/2/1), C30H72N10O7S2
;
_journal_issue 3
_journal_name_full 'Zeitschrift f\"ur Kristallographie - New Crystal Structures'
_journal_page_first 537
_journal_page_last 539
_journal_paper_doi 10.1515/ncrs-2023-0072
_journal_volume 238
_journal_year 2023
_chemical_formula_moiety '2(C12 H28 N), 2(C2 H6 N4 S), 2(C H O3), H2 O'
_chemical_formula_sum 'C30 H72 N10 O7 S2'
_chemical_formula_weight 749.09
_space_group_crystal_system triclinic
_space_group_IT_number 2
_space_group_name_Hall '-P 1'
_space_group_name_H-M_alt 'P -1'
_atom_sites_solution_hydrogens mixed
_cell_angle_alpha 76.2720(10)
_cell_angle_beta 78.3970(10)
_cell_angle_gamma 88.2770(10)
_cell_formula_units_Z 2
_cell_length_a 8.75510(10)
_cell_length_b 15.1170(2)
_cell_length_c 16.8843(2)
_cell_measurement_reflns_used 7572
_cell_measurement_temperature 296(2)
_cell_measurement_theta_max 26.42
_cell_measurement_theta_min 2.59
_cell_volume 2126.09(5)
_computing_cell_refinement 'Bruker SMART'
_computing_data_collection 'Bruker SMART'
_computing_data_reduction 'Bruker SAINT'
_computing_molecular_graphics 'SHELXL-2014/7 (Sheldrick, 2014)'
_computing_publication_material 'SHELXL-2014/7 (Sheldrick, 2014)'
_computing_structure_refinement 'SHELXL-2014/7 (Sheldrick, 2014)'
_computing_structure_solution 'SHELXL-2014/7 (Sheldrick, 2014)'
_diffrn_ambient_temperature 296(2)
_diffrn_measured_fraction_theta_full 0.997
_diffrn_measured_fraction_theta_max 0.997
_diffrn_measurement_device_type 'CCD area detector'
_diffrn_measurement_method 'phi and omega scans'
_diffrn_radiation_type MoK\a
_diffrn_radiation_wavelength 0.71073
_diffrn_reflns_av_R_equivalents 0.0177
_diffrn_reflns_av_unetI/netI 0.0205
_diffrn_reflns_Laue_measured_fraction_full 0.997
_diffrn_reflns_Laue_measured_fraction_max 0.997
_diffrn_reflns_limit_h_max 10
_diffrn_reflns_limit_h_min -10
_diffrn_reflns_limit_k_max 17
_diffrn_reflns_limit_k_min -17
_diffrn_reflns_limit_l_max 18
_diffrn_reflns_limit_l_min -20
_diffrn_reflns_number 19173
_diffrn_reflns_point_group_measured_fraction_full 0.997
_diffrn_reflns_point_group_measured_fraction_max 0.997
_diffrn_reflns_theta_full 24.996
_diffrn_reflns_theta_max 24.996
_diffrn_reflns_theta_min 2.088
_exptl_absorpt_coefficient_mu 0.177
_exptl_absorpt_correction_T_max 0.979
_exptl_absorpt_correction_T_min 0.955
_exptl_absorpt_correction_type multi-scan
_exptl_absorpt_process_details sadabs
_exptl_crystal_colour colorless
_exptl_crystal_density_diffrn 1.170
_exptl_crystal_description block
_exptl_crystal_F_000 820
_exptl_crystal_size_max 0.260
_exptl_crystal_size_mid 0.240
_exptl_crystal_size_min 0.120
_exptl_transmission_factor_max 0.979
_exptl_transmission_factor_min 0.956
_refine_diff_density_max 0.235
_refine_diff_density_min -0.222
_refine_diff_density_rms 0.030
_refine_ls_extinction_coef .
_refine_ls_extinction_method none
_refine_ls_goodness_of_fit_ref 1.084
_refine_ls_hydrogen_treatment mixed
_refine_ls_matrix_type full
_refine_ls_number_parameters 454
_refine_ls_number_reflns 7464
_refine_ls_number_restraints 5
_refine_ls_restrained_S_all 1.084
_refine_ls_R_factor_all 0.0534
_refine_ls_R_factor_gt 0.0407
_refine_ls_shift/su_max 0.000
_refine_ls_shift/su_mean 0.000
_refine_ls_structure_factor_coef Fsqd
_refine_ls_weighting_details 'w=1/[\s^2^(Fo^2^)+(0.0678P)^2^+0.2906P] where P=(Fo^2^+2Fc^2^)/3'
_refine_ls_weighting_scheme calc
_refine_ls_wR_factor_gt 0.1174
_refine_ls_wR_factor_ref 0.1282
_reflns_Friedel_coverage 0.000
_reflns_Friedel_fraction_full .
_reflns_Friedel_fraction_max .
_reflns_number_gt 5867
_reflns_number_total 7464
_reflns_threshold_expression 'I > 2\s(I)'
_cod_data_source_file suppl_j_ncrs-2023-0072_suppl_001.cif
_cod_data_source_block 090504a_0m
_cod_database_code 8107488
_shelx_space_group_comment
;
The symmetry employed for this shelxl refinement is uniquely defined
by the following loop, which should always be used as a source of
symmetry information in preference to the above space-group names.
They are only intended as comments.
;
_shelx_estimated_absorpt_t_min 0.956
_shelx_estimated_absorpt_t_max 0.979

loop_
_space_group_symop_operation_xyz
'x, y, z'
'-x, -y, -z'

loop_
_atom_site_label
_atom_site_type_symbol
_atom_site_fract_x
_atom_site_fract_y
_atom_site_fract_z
_atom_site_U_iso_or_equiv
_atom_site_adp_type
_atom_site_occupancy
_atom_site_site_symmetry_order
_atom_site_calc_flag
_atom_site_refinement_flags_posn
_atom_site_refinement_flags_adp
_atom_site_refinement_flags_occupancy
_atom_site_disorder_assembly
_atom_site_disorder_group
S1 S 0.54199(6) -0.19846(3) 0.19276(3) 0.06188(16) Uani 1 1 d . . . . .
C1 C 0.54831(19) -0.11339(11) 0.10362(10) 0.0458(4) Uani 1 1 d . . . . .
N1 N 0.47763(19) -0.03618(10) 0.11265(9) 0.0610(4) Uani 1 1 d . . . . .
H1A H 0.4746 0.0073 0.0697 0.073 Uiso 1 1 calc R U . . .
H1B H 0.4350 -0.0298 0.1614 0.073 Uiso 1 1 calc R U . . .
O1 O 0.8247(2) -0.34784(10) -0.11645(9) 0.0828(5) Uani 1 1 d . . . . .
O1W O 0.3863(2) 0.88541(13) 0.35088(10) 0.0912(5) Uani 1 1 d D . . . .
H1WA H 0.341(3) 0.9353(15) 0.3311(18) 0.137 Uiso 1 1 d D U . . .
H1WB H 0.432(4) 0.8641(19) 0.3107(16) 0.137 Uiso 1 1 d D U . . .
C2 C 0.69574(19) -0.18183(11) 0.00015(11) 0.0479(4) Uani 1 1 d . . . . .
S2 S -0.11863(11) 0.41500(4) 0.40623(4) 0.1043(3) Uani 1 1 d . . . . .
N2 N 0.60970(17) -0.11424(9) 0.02440(8) 0.0490(3) Uani 1 1 d . . . . .
O2 O 0.91976(19) -0.40157(10) -0.00259(10) 0.0818(5) Uani 1 1 d . . . . .
C3 C -0.0259(2) 0.33659(12) 0.35660(11) 0.0569(4) Uani 1 1 d . . . . .
N3 N 0.73681(19) -0.17486(10) -0.08130(9) 0.0628(4) Uani 1 1 d . . . . .
H3A H 0.7935 -0.2159 -0.0998 0.075 Uiso 1 1 calc R U . . .
H3B H 0.7067 -0.1293 -0.1156 0.075 Uiso 1 1 calc R U . . .
O3 O 0.93551(17) -0.48140(8) -0.09911(8) 0.0660(4) Uani 1 1 d D . . . .
H3 H 0.989(3) -0.5175(16) -0.0642(14) 0.099 Uiso 1 1 d D U . . .
C4 C -0.1134(2) 0.19808(12) 0.45466(10) 0.0509(4) Uani 1 1 d . . . . .
N4 N 0.7456(2) -0.25345(10) 0.04963(10) 0.0654(4) Uani 1 1 d . . . . .
H4A H 0.8021 -0.2930 0.0287 0.078 Uiso 1 1 calc R U . . .
H4B H 0.7216 -0.2604 0.1027 0.078 Uiso 1 1 calc R U . . .
O4 O 0.14137(19) 0.15667(9) 0.26780(8) 0.0720(4) Uani 1 1 d D . . . .
H4 H 0.089(3) 0.1770(17) 0.3088(14) 0.108 Uiso 1 1 d D U . . .
C5 C 0.8903(2) -0.40666(12) -0.07089(12) 0.0585(5) Uani 1 1 d . . . . .
N5 N 0.0617(2) 0.36858(11) 0.28120(10) 0.0708(5) Uani 1 1 d . . . . .
H5A H 0.1121 0.3316 0.2543 0.085 Uiso 1 1 calc R U . . .
H5B H 0.0678 0.4262 0.2595 0.085 Uiso 1 1 calc R U . . .
O5 O 0.15811(18) 0.03631(9) 0.37020(8) 0.0728(4) Uani 1 1 d . . . . .
C6 C 0.1959(2) 0.07336(12) 0.29528(12) 0.0581(5) Uani 1 1 d . . . . .
N6 N -0.02533(17) 0.24580(9) 0.38305(8) 0.0518(3) Uani 1 1 d . . . . .
O6 O 0.2823(2) 0.04111(11) 0.24221(10) 0.0946(6) Uani 1 1 d . . . . .
C7 C 0.5107(2) 0.24778(14) 0.25670(12) 0.0639(5) Uani 1 1 d . . . . .
H7A H 0.4265 0.2907 0.2604 0.077 Uiso 1 1 calc R U . . .
H7B H 0.4696 0.1937 0.2463 0.077 Uiso 1 1 calc R U . . .
N7 N -0.2301(2) 0.23033(12) 0.50136(9) 0.0672(4) Uani 1 1 d . . . . .
H7C H -0.2819 0.1951 0.5458 0.081 Uiso 1 1 calc R U . . .
H7D H -0.2545 0.2866 0.4875 0.081 Uiso 1 1 calc R U . . .
C8 C 0.5611(3) 0.22199(17) 0.33973(13) 0.0805(6) Uani 1 1 d . . . . .
H8A H 0.6437 0.1779 0.3374 0.097 Uiso 1 1 calc R U . . .
H8B H 0.6020 0.2756 0.3511 0.097 Uiso 1 1 calc R U . . .
N8 N -0.0785(2) 0.11143(10) 0.47743(10) 0.0677(4) Uani 1 1 d . . . . .
H8C H -0.1316 0.0772 0.5220 0.081 Uiso 1 1 calc R U . . .
H8D H -0.0026 0.0892 0.4477 0.081 Uiso 1 1 calc R U . . .
C9 C 0.4276(4) 0.1824(3) 0.40841(16) 0.1242(12) Uani 1 1 d . . . . .
H9A H 0.4625 0.1667 0.4603 0.186 Uiso 1 1 calc R U . . .
H9B H 0.3464 0.2264 0.4114 0.186 Uiso 1 1 calc R U . . .
H9C H 0.3880 0.1288 0.3977 0.186 Uiso 1 1 calc R U . . .
N9 N 0.63831(16) 0.28956(10) 0.18284(9) 0.0525(4) Uani 1 1 d . . . . .
C10 C 0.7093(2) 0.37362(12) 0.19616(12) 0.0576(4) Uani 1 1 d . . . . .
H10A H 0.7598 0.3553 0.2435 0.069 Uiso 1 1 calc R U . . .
H10B H 0.7896 0.3981 0.1478 0.069 Uiso 1 1 calc R U . . .
N10 N -0.04455(15) 0.75384(9) 0.31284(8) 0.0474(3) Uani 1 1 d . . . . .
C11 C 0.5979(3) 0.44880(15) 0.21093(16) 0.0788(6) Uani 1 1 d . . . . .
H11A H 0.5399 0.4647 0.1664 0.095 Uiso 1 1 calc R U . . .
H11B H 0.5240 0.4278 0.2629 0.095 Uiso 1 1 calc R U . . .
C12 C 0.6856(3) 0.53132(15) 0.21442(18) 0.0917(7) Uani 1 1 d . . . . .
H12A H 0.6134 0.5786 0.2238 0.138 Uiso 1 1 calc R U . . .
H12B H 0.7418 0.5157 0.2590 0.138 Uiso 1 1 calc R U . . .
H12C H 0.7577 0.5525 0.1627 0.138 Uiso 1 1 calc R U . . .
C13 C 0.5642(2) 0.31320(14) 0.10672(12) 0.0652(5) Uani 1 1 d . . . . .
H13A H 0.4740 0.3504 0.1183 0.078 Uiso 1 1 calc R U . . .
H13B H 0.5271 0.2573 0.0977 0.078 Uiso 1 1 calc R U . . .
C14 C 0.6702(3) 0.36336(18) 0.02699(13) 0.0820(6) Uani 1 1 d . . . . .
H14A H 0.7005 0.4221 0.0334 0.098 Uiso 1 1 calc R U . . .
H14B H 0.7640 0.3287 0.0164 0.098 Uiso 1 1 calc R U . . .
C15 C 0.5905(4) 0.3772(2) -0.04558(17) 0.1165(10) Uani 1 1 d . . . . .
H15A H 0.6600 0.4090 -0.0951 0.175 Uiso 1 1 calc R U . . .
H15B H 0.5619 0.3191 -0.0526 0.175 Uiso 1 1 calc R U . . .
H15C H 0.4985 0.4124 -0.0356 0.175 Uiso 1 1 calc R U . . .
C16 C 0.7699(2) 0.22289(12) 0.17130(12) 0.0573(4) Uani 1 1 d . . . . .
H16A H 0.8494 0.2522 0.1242 0.069 Uiso 1 1 calc R U . . .
H16B H 0.8165 0.2107 0.2202 0.069 Uiso 1 1 calc R U . . .
C17 C 0.7257(3) 0.13335(14) 0.15734(16) 0.0774(6) Uani 1 1 d . . . . .
H17A H 0.6777 0.1443 0.1090 0.093 Uiso 1 1 calc R U . . .
H17B H 0.6498 0.1017 0.2051 0.093 Uiso 1 1 calc R U . . .
C18 C 0.8659(3) 0.07447(16) 0.14427(16) 0.0870(7) Uani 1 1 d . . . . .
H18A H 0.8343 0.0179 0.1355 0.131 Uiso 1 1 calc R U . . .
H18B H 0.9404 0.1053 0.0965 0.131 Uiso 1 1 calc R U . . .
H18C H 0.9125 0.0627 0.1925 0.131 Uiso 1 1 calc R U . . .
C19 C -0.1834(2) 0.68854(12) 0.34653(11) 0.0531(4) Uani 1 1 d . . . . .
H19A H -0.2740 0.7189 0.3285 0.064 Uiso 1 1 calc R U . . .
H19B H -0.1635 0.6367 0.3216 0.064 Uiso 1 1 calc R U . . .
C20 C -0.2228(3) 0.65383(14) 0.43936(13) 0.0705(5) Uani 1 1 d . . . . .
H20A H -0.2242 0.7043 0.4658 0.085 Uiso 1 1 calc R U . . .
H20B H -0.1436 0.6119 0.4573 0.085 Uiso 1 1 calc R U . . .
C21 C -0.3801(3) 0.60597(18) 0.46553(18) 0.0950(8) Uani 1 1 d . . . . .
H21A H -0.4039 0.5841 0.5249 0.142 Uiso 1 1 calc R U . . .
H21B H -0.4585 0.6478 0.4484 0.142 Uiso 1 1 calc R U . . .
H21C H -0.3781 0.5555 0.4399 0.142 Uiso 1 1 calc R U . . .
C22 C -0.0699(2) 0.83633(12) 0.35043(11) 0.0541(4) Uani 1 1 d . . . . .
H22A H -0.0632 0.8172 0.4087 0.065 Uiso 1 1 calc R U . . .
H22B H 0.0143 0.8800 0.3230 0.065 Uiso 1 1 calc R U . . .
C23 C -0.2225(2) 0.88361(13) 0.34452(14) 0.0651(5) Uani 1 1 d . . . . .
H23A H -0.3081 0.8416 0.3738 0.078 Uiso 1 1 calc R U . . .
H23B H -0.2315 0.9027 0.2866 0.078 Uiso 1 1 calc R U . . .
C24 C -0.2327(3) 0.96604(15) 0.38187(16) 0.0823(6) Uani 1 1 d . . . . .
H24A H -0.3305 0.9953 0.3776 0.123 Uiso 1 1 calc R U . . .
H24B H -0.2252 0.9470 0.4394 0.123 Uiso 1 1 calc R U . . .
H24C H -0.1488 1.0080 0.3523 0.123 Uiso 1 1 calc R U . . .
C25 C -0.0293(2) 0.78225(13) 0.21897(10) 0.0557(4) Uani 1 1 d . . . . .
H25A H -0.0163 0.7279 0.1974 0.067 Uiso 1 1 calc R U . . .
H25B H -0.1262 0.8098 0.2070 0.067 Uiso 1 1 calc R U . . .
C26 C 0.1033(2) 0.84809(16) 0.17260(12) 0.0727(6) Uani 1 1 d . . . . .
H26A H 0.2012 0.8224 0.1848 0.087 Uiso 1 1 calc R U . . .
H26B H 0.0887 0.9046 0.1906 0.087 Uiso 1 1 calc R U . . .
C27 C 0.1087(3) 0.8668(2) 0.07964(15) 0.1033(9) Uani 1 1 d . . . . .
H27A H 0.1931 0.9086 0.0505 0.155 Uiso 1 1 calc R U . . .
H27B H 0.1243 0.8108 0.0619 0.155 Uiso 1 1 calc R U . . .
H27C H 0.0121 0.8928 0.0677 0.155 Uiso 1 1 calc R U . . .
C28 C 0.1022(2) 0.70833(13) 0.33586(12) 0.0581(4) Uani 1 1 d . . . . .
H28A H 0.1860 0.7536 0.3184 0.070 Uiso 1 1 calc R U . . .
H28B H 0.0852 0.6883 0.3960 0.070 Uiso 1 1 calc R U . . .
C29 C 0.1557(3) 0.62808(16) 0.29953(15) 0.0781(6) Uani 1 1 d . . . . .
H29A H 0.1926 0.6487 0.2399 0.094 Uiso 1 1 calc R U . . .
H29B H 0.0690 0.5858 0.3093 0.094 Uiso 1 1 calc R U . . .
C30 C 0.2850(3) 0.5810(2) 0.3393(2) 0.1150(10) Uani 1 1 d . . . . .
H30A H 0.3187 0.5299 0.3160 0.172 Uiso 1 1 calc R U . . .
H30B H 0.3709 0.6228 0.3290 0.172 Uiso 1 1 calc R U . . .
H30C H 0.2476 0.5601 0.3982 0.172 Uiso 1 1 calc R U . . .

loop_
_atom_site_aniso_label
_atom_site_aniso_U_11
_atom_site_aniso_U_22
_atom_site_aniso_U_33
_atom_site_aniso_U_23
_atom_site_aniso_U_13
_atom_site_aniso_U_12
S1 0.0699(3) 0.0654(3) 0.0458(2) -0.0075(2) -0.0107(2) 0.0216(2)
C1 0.0456(9) 0.0450(9) 0.0489(9) -0.0147(7) -0.0104(7) 0.0037(7)
N1 0.0851(11) 0.0499(8) 0.0436(8) -0.0142(6) -0.0012(7) 0.0171(8)
O1 0.1081(12) 0.0694(9) 0.0620(8) -0.0112(7) -0.0078(8) 0.0437(8)
O1W 0.0894(12) 0.0944(12) 0.0681(10) -0.0017(8) 0.0091(8) 0.0329(9)
C2 0.0452(9) 0.0439(9) 0.0534(9) -0.0150(7) -0.0031(7) 0.0007(7)
S2 0.1586(7) 0.0560(3) 0.0791(4) -0.0184(3) 0.0201(4) 0.0254(4)
N2 0.0572(9) 0.0408(7) 0.0461(7) -0.0122(6) -0.0021(6) 0.0059(6)
O2 0.1036(12) 0.0722(9) 0.0808(10) -0.0344(8) -0.0316(9) 0.0464(8)
C3 0.0678(12) 0.0559(10) 0.0482(10) -0.0148(8) -0.0127(9) 0.0104(9)
N3 0.0758(11) 0.0549(9) 0.0524(9) -0.0178(7) 0.0038(8) 0.0156(8)
O3 0.0830(10) 0.0482(7) 0.0598(8) -0.0108(6) -0.0028(7) 0.0173(6)
C4 0.0617(11) 0.0569(10) 0.0402(9) -0.0211(7) -0.0129(8) 0.0029(8)
N4 0.0775(11) 0.0598(9) 0.0599(9) -0.0213(7) -0.0118(8) 0.0282(8)
O4 0.1043(11) 0.0539(8) 0.0481(7) -0.0111(6) 0.0032(7) 0.0238(7)
C5 0.0554(11) 0.0497(10) 0.0579(11) -0.0075(8) 0.0090(9) 0.0167(8)
N5 0.0897(12) 0.0563(9) 0.0566(9) -0.0084(7) 0.0012(9) 0.0067(8)
O5 0.0933(10) 0.0561(8) 0.0568(8) -0.0054(6) 0.0029(7) 0.0095(7)
C6 0.0660(12) 0.0487(10) 0.0557(11) -0.0145(8) -0.0008(9) 0.0028(8)
N6 0.0619(9) 0.0517(8) 0.0420(7) -0.0156(6) -0.0065(6) 0.0073(7)
O6 0.1302(14) 0.0716(9) 0.0665(9) -0.0200(7) 0.0151(9) 0.0377(9)
C7 0.0526(11) 0.0692(12) 0.0665(12) -0.0179(9) -0.0005(9) -0.0078(9)
N7 0.0750(11) 0.0725(10) 0.0483(8) -0.0155(7) 0.0015(8) 0.0111(8)
C8 0.0839(15) 0.0894(16) 0.0620(12) -0.0123(11) -0.0053(11) -0.0113(12)
N8 0.0915(12) 0.0523(9) 0.0516(9) -0.0141(7) 0.0055(8) 0.0018(8)
C9 0.119(2) 0.179(3) 0.0650(15) -0.0283(18) 0.0100(15) -0.051(2)
N9 0.0433(8) 0.0565(8) 0.0580(8) -0.0144(7) -0.0093(7) -0.0028(6)
C10 0.0540(10) 0.0543(10) 0.0668(11) -0.0182(9) -0.0120(9) -0.0033(8)
N10 0.0453(8) 0.0524(8) 0.0489(8) -0.0184(6) -0.0118(6) 0.0006(6)
C11 0.0753(14) 0.0669(13) 0.0949(16) -0.0279(12) -0.0094(12) 0.0103(11)
C12 0.1057(19) 0.0594(13) 0.1063(19) -0.0281(12) -0.0028(15) 0.0021(12)
C13 0.0563(11) 0.0731(12) 0.0693(12) -0.0154(10) -0.0213(9) -0.0025(9)
C14 0.0830(16) 0.0954(16) 0.0648(13) -0.0080(12) -0.0195(11) -0.0105(13)
C15 0.120(2) 0.152(3) 0.0751(16) -0.0031(17) -0.0396(16) -0.019(2)
C16 0.0493(10) 0.0594(11) 0.0634(11) -0.0171(9) -0.0087(8) 0.0022(8)
C17 0.0807(15) 0.0658(13) 0.0880(15) -0.0279(11) -0.0102(12) -0.0020(11)
C18 0.1052(19) 0.0707(14) 0.0853(16) -0.0250(12) -0.0139(14) 0.0183(13)
C19 0.0487(10) 0.0517(10) 0.0629(11) -0.0222(8) -0.0093(8) -0.0031(8)
C20 0.0700(13) 0.0651(12) 0.0687(12) -0.0069(10) -0.0060(10) -0.0041(10)
C21 0.0744(15) 0.0864(16) 0.1035(19) -0.0045(14) 0.0111(13) -0.0127(13)
C22 0.0581(11) 0.0532(10) 0.0570(10) -0.0223(8) -0.0133(8) -0.0048(8)
C23 0.0641(12) 0.0578(11) 0.0788(13) -0.0260(10) -0.0162(10) 0.0079(9)
C24 0.0940(17) 0.0634(13) 0.0918(16) -0.0322(12) -0.0086(13) 0.0075(11)
C25 0.0525(10) 0.0703(11) 0.0481(9) -0.0190(8) -0.0130(8) 0.0046(9)
C26 0.0609(12) 0.0908(15) 0.0595(11) -0.0066(10) -0.0084(9) -0.0045(11)
C27 0.104(2) 0.132(2) 0.0598(13) -0.0072(14) -0.0017(13) -0.0046(17)
C28 0.0453(10) 0.0707(12) 0.0589(10) -0.0139(9) -0.0140(8) 0.0056(8)
C29 0.0713(14) 0.0784(14) 0.0832(15) -0.0244(11) -0.0093(11) 0.0215(11)
C30 0.093(2) 0.118(2) 0.120(2) -0.0160(18) -0.0116(17) 0.0528(17)

loop_
_atom_type_symbol
_atom_type_description
_atom_type_scat_dispersion_real
_atom_type_scat_dispersion_imag
_atom_type_scat_source
C C 0.0033 0.0016 'International Tables Vol C Tables 4.2.6.8 and 6.1.1.4'
H H 0.0000 0.0000 'International Tables Vol C Tables 4.2.6.8 and 6.1.1.4'
N N 0.0061 0.0033 'International Tables Vol C Tables 4.2.6.8 and 6.1.1.4'
O O 0.0106 0.0060 'International Tables Vol C Tables 4.2.6.8 and 6.1.1.4'
S S 0.1246 0.1234 'International Tables Vol C Tables 4.2.6.8 and 6.1.1.4'

loop_
_geom_angle_atom_site_label_1
_geom_angle_atom_site_label_2
_geom_angle_atom_site_label_3
_geom_angle
_geom_angle_site_symmetry_1
_geom_angle_site_symmetry_3
N1 C1 N2 113.81(14) . .
N1 C1 S1 116.78(12) . .
N2 C1 S1 129.35(12) . .
C1 N1 H1A 120.0 . .
C1 N1 H1B 120.0 . .
H1A N1 H1B 120.0 . .
H1WA O1W H1WB 108(2) . .
N4 C2 N3 117.15(15) . .
N4 C2 N2 126.13(16) . .
N3 C2 N2 116.71(15) . .
C1 N2 C2 124.76(14) . .
N5 C3 N6 114.00(16) . .
N5 C3 S2 116.80(14) . .
N6 C3 S2 129.19(14) . .
C2 N3 H3A 120.0 . .
C2 N3 H3B 120.0 . .
H3A N3 H3B 120.0 . .
C5 O3 H3 109.5(17) . .
N7 C4 N8 118.71(17) . .
N7 C4 N6 125.63(17) . .
N8 C4 N6 115.65(16) . .
C2 N4 H4A 120.0 . .
C2 N4 H4B 120.0 . .
H4A N4 H4B 120.0 . .
C6 O4 H4 110.7(18) . .
O1 C5 O2 125.72(17) . .
O1 C5 O3 116.18(19) . .
O2 C5 O3 118.08(16) . .
C3 N5 H5A 120.0 . .
C3 N5 H5B 120.0 . .
H5A N5 H5B 120.0 . .
O6 C6 O5 125.81(18) . .
O6 C6 O4 115.80(17) . .
O5 C6 O4 118.38(16) . .
C3 N6 C4 124.35(15) . .
C8 C7 N9 115.14(16) . .
C8 C7 H7A 108.5 . .
N9 C7 H7A 108.5 . .
C8 C7 H7B 108.5 . .
N9 C7 H7B 108.5 . .
H7A C7 H7B 107.5 . .
C4 N7 H7C 120.0 . .
C4 N7 H7D 120.0 . .
H7C N7 H7D 120.0 . .
C9 C8 C7 111.1(2) . .
C9 C8 H8A 109.4 . .
C7 C8 H8A 109.4 . .
C9 C8 H8B 109.4 . .
C7 C8 H8B 109.4 . .
H8A C8 H8B 108.0 . .
C4 N8 H8C 120.0 . .
C4 N8 H8D 120.0 . .
H8C N8 H8D 120.0 . .
C8 C9 H9A 109.5 . .
C8 C9 H9B 109.5 . .
H9A C9 H9B 109.5 . .
C8 C9 H9C 109.5 . .
H9A C9 H9C 109.5 . .
H9B C9 H9C 109.5 . .
C10 N9 C13 110.77(14) . .
C10 N9 C7 110.96(14) . .
C13 N9 C7 107.11(14) . .
C10 N9 C16 106.87(13) . .
C13 N9 C16 110.46(14) . .
C7 N9 C16 110.71(14) . .
C11 C10 N9 116.02(16) . .
C11 C10 H10A 108.3 . .
N9 C10 H10A 108.3 . .
C11 C10 H10B 108.3 . .
N9 C10 H10B 108.3 . .
H10A C10 H10B 107.4 . .
C28 N10 C19 110.54(13) . .
C28 N10 C22 107.32(13) . .
C19 N10 C22 110.29(13) . .
C28 N10 C25 111.05(13) . .
C19 N10 C25 107.03(12) . .
C22 N10 C25 110.65(13) . .
C12 C11 C10 110.39(19) . .
C12 C11 H11A 109.6 . .
C10 C11 H11A 109.6 . .
C12 C11 H11B 109.6 . .
C10 C11 H11B 109.6 . .
H11A C11 H11B 108.1 . .
C11 C12 H12A 109.5 . .
C11 C12 H12B 109.5 . .
H12A C12 H12B 109.5 . .
C11 C12 H12C 109.5 . .
H12A C12 H12C 109.5 . .
H12B C12 H12C 109.5 . .
N9 C13 C14 115.28(16) . .
N9 C13 H13A 108.5 . .
C14 C13 H13A 108.5 . .
N9 C13 H13B 108.5 . .
C14 C13 H13B 108.5 . .
H13A C13 H13B 107.5 . .
C15 C14 C13 111.2(2) . .
C15 C14 H14A 109.4 . .
C13 C14 H14A 109.4 . .
C15 C14 H14B 109.4 . .
C13 C14 H14B 109.4 . .
H14A C14 H14B 108.0 . .
C14 C15 H15A 109.5 . .
C14 C15 H15B 109.5 . .
H15A C15 H15B 109.5 . .
C14 C15 H15C 109.5 . .
H15A C15 H15C 109.5 . .
H15B C15 H15C 109.5 . .
C17 C16 N9 116.16(16) . .
C17 C16 H16A 108.2 . .
N9 C16 H16A 108.2 . .
C17 C16 H16B 108.2 . .
N9 C16 H16B 108.2 . .
H16A C16 H16B 107.4 . .
C16 C17 C18 111.27(19) . .
C16 C17 H17A 109.4 . .
C18 C17 H17A 109.4 . .
C16 C17 H17B 109.4 . .
C18 C17 H17B 109.4 . .
H17A C17 H17B 108.0 . .
C17 C18 H18A 109.5 . .
C17 C18 H18B 109.5 . .
H18A C18 H18B 109.5 . .
C17 C18 H18C 109.5 . .
H18A C18 H18C 109.5 . .
H18B C18 H18C 109.5 . .
C20 C19 N10 115.95(14) . .
C20 C19 H19A 108.3 . .
N10 C19 H19A 108.3 . .
C20 C19 H19B 108.3 . .
N10 C19 H19B 108.3 . .
H19A C19 H19B 107.4 . .
C19 C20 C21 110.31(19) . .
C19 C20 H20A 109.6 . .
C21 C20 H20A 109.6 . .
C19 C20 H20B 109.6 . .
C21 C20 H20B 109.6 . .
H20A C20 H20B 108.1 . .
C20 C21 H21A 109.5 . .
C20 C21 H21B 109.5 . .
H21A C21 H21B 109.5 . .
C20 C21 H21C 109.5 . .
H21A C21 H21C 109.5 . .
H21B C21 H21C 109.5 . .
C23 C22 N10 115.41(14) . .
C23 C22 H22A 108.4 . .
N10 C22 H22A 108.4 . .
C23 C22 H22B 108.4 . .
N10 C22 H22B 108.4 . .
H22A C22 H22B 107.5 . .
C22 C23 C24 110.64(17) . .
C22 C23 H23A 109.5 . .
C24 C23 H23A 109.5 . .
C22 C23 H23B 109.5 . .
C24 C23 H23B 109.5 . .
H23A C23 H23B 108.1 . .
C23 C24 H24A 109.5 . .
C23 C24 H24B 109.5 . .
H24A C24 H24B 109.5 . .
C23 C24 H24C 109.5 . .
H24A C24 H24C 109.5 . .
H24B C24 H24C 109.5 . .
C26 C25 N10 115.72(15) . .
C26 C25 H25A 108.4 . .
N10 C25 H25A 108.4 . .
C26 C25 H25B 108.4 . .
N10 C25 H25B 108.4 . .
H25A C25 H25B 107.4 . .
C25 C26 C27 109.85(19) . .
C25 C26 H26A 109.7 . .
C27 C26 H26A 109.7 . .
C25 C26 H26B 109.7 . .
C27 C26 H26B 109.7 . .
H26A C26 H26B 108.2 . .
C26 C27 H27A 109.5 . .
C26 C27 H27B 109.5 . .
H27A C27 H27B 109.5 . .
C26 C27 H27C 109.5 . .
H27A C27 H27C 109.5 . .
H27B C27 H27C 109.5 . .
C29 C28 N10 116.17(16) . .
C29 C28 H28A 108.2 . .
N10 C28 H28A 108.2 . .
C29 C28 H28B 108.2 . .
N10 C28 H28B 108.2 . .
H28A C28 H28B 107.4 . .
C28 C29 C30 109.7(2) . .
C28 C29 H29A 109.7 . .
C30 C29 H29A 109.7 . .
C28 C29 H29B 109.7 . .
C30 C29 H29B 109.7 . .
H29A C29 H29B 108.2 . .
C29 C30 H30A 109.5 . .
C29 C30 H30B 109.5 . .
H30A C30 H30B 109.5 . .
C29 C30 H30C 109.5 . .
H30A C30 H30C 109.5 . .
H30B C30 H30C 109.5 . .

loop_
_geom_bond_atom_site_label_1
_geom_bond_atom_site_label_2
_geom_bond_distance
_geom_bond_site_symmetry_2
S1 C1 1.7245(16) .
C1 N1 1.331(2) .
C1 N2 1.340(2) .
N1 H1A 0.8600 .
N1 H1B 0.8600 .
O1 C5 1.239(2) .
O1W H1WA 0.866(17) .
O1W H1WB 0.843(17) .
C2 N4 1.323(2) .
C2 N3 1.329(2) .
C2 N2 1.344(2) .
S2 C3 1.7047(19) .
O2 C5 1.251(2) .
C3 N5 1.334(2) .
C3 N6 1.339(2) .
N3 H3A 0.8600 .
N3 H3B 0.8600 .
O3 C5 1.346(2) .
O3 H3 0.897(16) .
C4 N7 1.316(2) .
C4 N8 1.320(2) .
C4 N6 1.349(2) .
N4 H4A 0.8600 .
N4 H4B 0.8600 .
O4 C6 1.343(2) .
O4 H4 0.864(17) .
N5 H5A 0.8600 .
N5 H5B 0.8600 .
O5 C6 1.237(2) .
C6 O6 1.235(2) .
C7 C8 1.513(3) .
C7 N9 1.520(2) .
C7 H7A 0.9700 .
C7 H7B 0.9700 .
N7 H7C 0.8600 .
N7 H7D 0.8600 .
C8 C9 1.495(3) .
C8 H8A 0.9700 .
C8 H8B 0.9700 .
N8 H8C 0.8600 .
N8 H8D 0.8600 .
C9 H9A 0.9600 .
C9 H9B 0.9600 .
C9 H9C 0.9600 .
N9 C10 1.514(2) .
N9 C13 1.518(2) .
N9 C16 1.521(2) .
C10 C11 1.508(3) .
C10 H10A 0.9700 .
C10 H10B 0.9700 .
N10 C28 1.515(2) .
N10 C19 1.518(2) .
N10 C22 1.520(2) .
N10 C25 1.520(2) .
C11 C12 1.504(3) .
C11 H11A 0.9700 .
C11 H11B 0.9700 .
C12 H12A 0.9600 .
C12 H12B 0.9600 .
C12 H12C 0.9600 .
C13 C14 1.518(3) .
C13 H13A 0.9700 .
C13 H13B 0.9700 .
C14 C15 1.499(3) .
C14 H14A 0.9700 .
C14 H14B 0.9700 .
C15 H15A 0.9600 .
C15 H15B 0.9600 .
C15 H15C 0.9600 .
C16 C17 1.503(3) .
C16 H16A 0.9700 .
C16 H16B 0.9700 .
C17 C18 1.506(3) .
C17 H17A 0.9700 .
C17 H17B 0.9700 .
C18 H18A 0.9600 .
C18 H18B 0.9600 .
C18 H18C 0.9600 .
C19 C20 1.501(3) .
C19 H19A 0.9700 .
C19 H19B 0.9700 .
C20 C21 1.510(3) .
C20 H20A 0.9700 .
C20 H20B 0.9700 .
C21 H21A 0.9600 .
C21 H21B 0.9600 .
C21 H21C 0.9600 .
C22 C23 1.506(3) .
C22 H22A 0.9700 .
C22 H22B 0.9700 .
C23 C24 1.517(3) .
C23 H23A 0.9700 .
C23 H23B 0.9700 .
C24 H24A 0.9600 .
C24 H24B 0.9600 .
C24 H24C 0.9600 .
C25 C26 1.512(3) .
C25 H25A 0.9700 .
C25 H25B 0.9700 .
C26 C27 1.519(3) .
C26 H26A 0.9700 .
C26 H26B 0.9700 .
C27 H27A 0.9600 .
C27 H27B 0.9600 .
C27 H27C 0.9600 .
C28 C29 1.507(3) .
C28 H28A 0.9700 .
C28 H28B 0.9700 .
C29 C30 1.507(3) .
C29 H29A 0.9700 .
C29 H29B 0.9700 .
C30 H30A 0.9600 .
C30 H30B 0.9600 .
C30 H30C 0.9600 .
